data_8100179
loop_
_publ_author_name
'Chen, Fan'
'Hu, Mao-Lin'
'Wang, Shun'
'Wu, Hua-Yue'

_publ_section_title
;
Crystal structure of (1S,6S)-8-benzyl-7,9-dioxo-8-aza-2-azoniabicyclo
[4,3,0]-nonane (2S,3S)-(-)-hydrogen tartrate dihydrate, (C~4~H~5~N~2~O~10~)
(C~14~H~17~O~2~) &#x00B7; 2H~2~O, a chiral inclusion
;
_journal_issue 4
_journal_name_full 'Zeitschrift f\"ur Kristallographie - New Crystal Structures'
_journal_page_first 417
_journal_page_last 418
_journal_volume 219
_journal_year 2004
_chemical_formula_moiety 'C14 H17 N2 O2, C4 H5 O6, 2(H2 O)'
_chemical_formula_sum 'C18 H26 N2 O10'
_chemical_formula_weight 430.41
_space_group_IT_number 19
_space_group_name_Hall 'P 2ac 2ab'
_space_group_name_H-M_alt 'P 21 21 21'
_symmetry_cell_setting orthorhombic
_symmetry_space_group_name_Hall 'P 2ac 2ab'
_symmetry_space_group_name_H-M 'P 21 21 21'
_cell_angle_alpha 90.00
_cell_angle_beta 90.00
_cell_angle_gamma 90.00
_cell_formula_units_Z 4
_cell_length_a 7.0751(6)
_cell_length_b 11.3427(8)
_cell_length_c 26.268(2)
_cell_measurement_temperature 298(2)
_cell_volume 2108.0(3)
_diffrn_ambient_temperature 298(2)
_exptl_crystal_density_diffrn 1.356
_cod_original_sg_symbol_Hall P2ac2ab
_cod_database_code 8100179

loop_
_symmetry_equiv_pos_as_xyz
'x, y, z'
'-x+1/2, -y, z+1/2'
'-x, y+1/2, -z+1/2'
'x+1/2, -y+1/2, -z'

loop_
_atom_site_label
_atom_site_type_symbol
_atom_site_fract_x
_atom_site_fract_y
_atom_site_fract_z
_atom_site_U_iso_or_equiv
_atom_site_adp_type
_atom_site_occupancy
_atom_site_symmetry_multiplicity
_atom_site_Wyckoff_symbol
_atom_site_calc_flag
_atom_site_refinement_flags
_atom_site_disorder_assembly
_atom_site_disorder_group
O1 O 0.4331(6) 1.0023(3) 0.38488(14) 0.0539(10) Uani 1 4 a d . . .
O2 O 1.0147(6) 0.8932(5) 0.43999(17) 0.0719(13) Uani 1 4 a d . . .
O3 O 0.0375(5) 0.0893(3) 0.30283(15) 0.0460(9) Uani 1 4 a d . . .
O4 O 0.0356(5) 0.2764(3) 0.27923(14) 0.0470(9) Uani 1 4 a d . . .
O5 O 0.3998(5) 0.2936(3) 0.27255(16) 0.0504(10) Uani 1 4 a d . . .
H5 H 0.3108 0.3388 0.2683 0.076 Uiso 1 4 a calc R . .
O6 O 0.3246(5) 0.1050(3) 0.20336(13) 0.0428(9) Uani 1 4 a d . . .
H6 H 0.3059 0.0409 0.1898 0.064 Uiso 1 4 a calc R . .
O7 O 0.7036(5) 0.0965(4) 0.21226(15) 0.0622(12) Uani 1 4 a d . . .
O8 O 0.6893(5) 0.0697(4) 0.29516(15) 0.0600(12) Uani 1 4 a d . . .
H8 H 0.7977 0.0953 0.2952 0.090 Uiso 1 4 a calc R . .
O9 O 0.2820(7) 0.8785(4) 0.17203(17) 0.0605(12) Uani 1 4 a d . . .
O10 O 0.1221(7) 0.8520(4) 0.31805(16) 0.0586(12) Uani 1 4 a d . . .
N1 N 0.7403(7) 0.9785(4) 0.41227(14) 0.0415(10) Uani 1 4 a d . . .
N2 N 0.4424(7) 0.7542(4) 0.36092(16) 0.0461(11) Uani 1 4 a d . . .
H2A H 0.4626 0.6979 0.3374 0.055 Uiso 1 4 a calc R . .
H2B H 0.3493 0.8009 0.3491 0.055 Uiso 1 4 a calc R . .
C1 C 0.8639(13) 1.1489(6) 0.5220(3) 0.083(2) Uani 1 4 a d . . .
H1 H 0.9813 1.1725 0.5098 0.099 Uiso 1 4 a calc R . .
C2 C 0.8233(16) 1.1583(9) 0.5738(3) 0.111(3) Uani 1 4 a d . . .
H2 H 0.9142 1.1879 0.5960 0.133 Uiso 1 4 a calc R . .
C3 C 0.6528(19) 1.1249(8) 0.5921(3) 0.111(3) Uani 1 4 a d . . .
H3 H 0.6254 1.1332 0.6265 0.133 Uiso 1 4 a calc R . .
C4 C 0.5230(15) 1.0796(7) 0.5602(3) 0.096(3) Uani 1 4 a d . . .
H4 H 0.4071 1.0545 0.5729 0.115 Uiso 1 4 a calc R . .
C5 C 0.5604(12) 1.0699(6) 0.5083(3) 0.072(2) Uani 1 4 a d . . .
H5A H 0.4690 1.0394 0.4865 0.087 Uiso 1 4 a calc R . .
C6 C 0.7313(10) 1.1051(4) 0.4893(2) 0.0542(15) Uani 1 4 a d . . .
C7 C 0.7721(10) 1.0967(5) 0.4335(2) 0.0617(16) Uani 1 4 a d . . .
H7A H 0.6927 1.1526 0.4155 0.074 Uiso 1 4 a calc R . .
H7B H 0.9027 1.1190 0.4276 0.074 Uiso 1 4 a calc R . .
C8 C 0.8645(8) 0.8865(5) 0.41873(18) 0.0447(13) Uani 1 4 a d . . .
C9 C 0.7683(8) 0.7760(5) 0.39937(18) 0.0440(13) Uani 1 4 a d . . .
H9 H 0.8564 0.7270 0.3799 0.053 Uiso 1 4 a calc R . .
C10 C 0.6905(10) 0.7088(5) 0.4455(2) 0.0613(18) Uani 1 4 a d . . .
H10A H 0.7919 0.6637 0.4609 0.074 Uiso 1 4 a calc R . .
H10B H 0.6456 0.7651 0.4706 0.074 Uiso 1 4 a calc R . .
C11 C 0.5328(10) 0.6273(5) 0.4317(2) 0.0635(18) Uani 1 4 a d . . .
H11A H 0.4875 0.5872 0.4620 0.076 Uiso 1 4 a calc R . .
H11B H 0.5777 0.5683 0.4079 0.076 Uiso 1 4 a calc R . .
C12 C 0.3751(10) 0.6965(5) 0.4081(2) 0.0608(16) Uani 1 4 a d . . .
H12A H 0.2703 0.6444 0.4003 0.073 Uiso 1 4 a calc R . .
H12B H 0.3308 0.7558 0.4319 0.073 Uiso 1 4 a calc R . .
C13 C 0.6135(8) 0.8247(4) 0.36540(16) 0.0398(12) Uani 1 4 a d . . .
H13 H 0.6661 0.8356 0.3312 0.048 Uiso 1 4 a calc R . .
C14 C 0.5755(8) 0.9466(4) 0.38818(17) 0.0374(12) Uani 1 4 a d . . .
C15 C 0.1145(6) 0.1830(4) 0.28987(17) 0.0321(10) Uani 1 4 a d . . .
C16 C 0.3304(7) 0.1816(4) 0.28827(18) 0.0361(11) Uani 1 4 a d . . .
H16 H 0.3780 0.1650 0.3226 0.043 Uiso 1 4 a calc R . .
C17 C 0.4027(6) 0.0875(4) 0.25255(17) 0.0339(11) Uani 1 4 a d . . .
H17 H 0.3588 0.0110 0.2652 0.041 Uiso 1 4 a calc R . .
C18 C 0.6157(7) 0.0846(4) 0.25070(19) 0.0353(11) Uani 1 4 a d . . .
H10C H 0.092(8) 0.824(5) 0.290(2) 0.053 Uiso 1 4 a d . . .
H9A H 0.198(9) 0.842(5) 0.184(2) 0.053 Uiso 1 4 a d . . .
H9B H 0.393(9) 0.861(5) 0.189(2) 0.053 Uiso 1 4 a d . . .
H10D H 0.083(9) 0.920(6) 0.316(2) 0.053 Uiso 1 4 a d . . .

loop_
_atom_site_aniso_label
_atom_site_aniso_U_11
_atom_site_aniso_U_22
_atom_site_aniso_U_33
_atom_site_aniso_U_23
_atom_site_aniso_U_13
_atom_site_aniso_U_12
O1 0.063(3) 0.048(2) 0.050(2) 0.0063(18) -0.003(2) 0.013(2)
O2 0.046(3) 0.104(4) 0.066(3) -0.016(2) -0.010(2) 0.005(3)
O3 0.0226(18) 0.046(2) 0.069(2) 0.0238(18) 0.0021(17) 0.0021(17)
O4 0.034(2) 0.045(2) 0.062(2) 0.0033(17) -0.0040(17) 0.0134(18)
O5 0.034(2) 0.0324(18) 0.085(3) 0.0077(18) -0.0047(19) -0.0028(16)
O6 0.044(2) 0.0419(19) 0.042(2) 0.0056(15) -0.0048(16) -0.0057(18)
O7 0.033(2) 0.101(3) 0.053(2) 0.019(2) 0.0113(18) 0.009(2)
O8 0.0192(18) 0.101(3) 0.059(3) 0.036(2) 0.0009(17) 0.000(2)
O9 0.056(3) 0.059(3) 0.067(3) 0.011(2) -0.004(2) -0.015(2)
O10 0.072(3) 0.054(2) 0.050(2) -0.004(2) -0.025(2) -0.004(2)
N1 0.049(3) 0.047(2) 0.028(2) -0.0006(18) 0.001(2) -0.002(2)
N2 0.056(3) 0.038(2) 0.043(2) -0.0003(19) -0.008(2) 0.009(2)
C1 0.106(6) 0.061(4) 0.080(5) -0.025(4) -0.007(4) -0.021(4)
C2 0.129(8) 0.119(8) 0.085(6) -0.054(6) -0.016(6) -0.015(7)
C3 0.175(11) 0.087(6) 0.070(5) -0.035(4) 0.021(6) -0.016(7)
C4 0.141(8) 0.066(5) 0.080(5) -0.018(4) 0.038(5) -0.022(5)
C5 0.093(6) 0.057(4) 0.067(4) -0.010(3) 0.006(4) -0.015(4)
C6 0.083(5) 0.026(3) 0.054(3) -0.002(2) 0.001(3) -0.009(3)
C7 0.077(4) 0.047(3) 0.061(4) 0.012(3) -0.008(3) -0.014(3)
C8 0.036(3) 0.068(4) 0.030(3) 0.002(2) 0.007(2) 0.002(3)
C9 0.038(3) 0.053(3) 0.041(3) -0.006(2) 0.001(2) 0.015(3)
C10 0.087(5) 0.053(3) 0.044(3) 0.014(3) -0.008(3) 0.018(3)
C11 0.095(5) 0.049(3) 0.047(3) 0.009(3) 0.009(3) -0.005(4)
C12 0.065(4) 0.058(3) 0.059(4) -0.005(3) 0.015(3) -0.006(3)
C13 0.047(3) 0.050(3) 0.022(2) -0.001(2) 0.005(2) -0.003(3)
C14 0.052(4) 0.036(3) 0.024(2) 0.011(2) 0.001(2) 0.000(3)
C15 0.024(2) 0.034(3) 0.038(3) 0.003(2) -0.007(2) 0.007(2)
C16 0.031(3) 0.036(3) 0.040(3) 0.004(2) -0.009(2) 0.005(2)
C17 0.027(2) 0.037(3) 0.038(3) 0.014(2) 0.000(2) 0.001(2)
C18 0.031(2) 0.031(3) 0.043(3) 0.016(2) 0.008(2) -0.005(2)

loop_
_geom_bond_atom_site_label_1
_geom_bond_atom_site_label_2
_geom_bond_distance
_geom_bond_site_symmetry_2
_geom_bond_publ_flag
O1 C14 1.192(6) . ?
O2 C8 1.203(6) . ?
O3 C15 1.242(6) . ?
O4 C15 1.230(5) . ?
O5 C16 1.423(6) . ?
O5 H5 0.8200 . ?
O6 C17 1.419(5) . ?
O6 H6 0.8200 . ?
O7 C18 1.194(6) . ?
O8 C18 1.290(6) . ?
O8 H8 0.8200 . ?
O9 H9A 0.79(7) . ?
O9 H9B 0.92(6) . ?
O10 H10C 0.84(6) . ?
O10 H10D 0.82(6) . ?
N1 C8 1.375(7) . ?
N1 C14 1.375(7) . ?
N1 C7 1.469(7) . ?
N2 C13 1.456(7) . ?
N2 C12 1.481(7) . ?
N2 H2A 0.9000 . ?
N2 H2B 0.9000 . ?
C1 C6 1.366(9) . ?
C1 C2 1.394(11) . ?
C1 H1 0.9300 . ?
C2 C3 1.353(13) . ?
C2 H2 0.9300 . ?
C3 C4 1.345(13) . ?
C3 H3 0.9300 . ?
C4 C5 1.391(10) . ?
C4 H4 0.9300 . ?
C5 C6 1.368(10) . ?
C5 H5A 0.9300 . ?
C6 C7 1.498(8) . ?
C7 H7A 0.9700 . ?
C7 H7B 0.9700 . ?
C8 C9 1.515(8) . ?
C9 C13 1.516(7) . ?
C9 C10 1.534(8) . ?
C9 H9 0.9800 . ?
C10 C11 1.494(9) . ?
C10 H10A 0.9700 . ?
C10 H10B 0.9700 . ?
C11 C12 1.499(9) . ?
C11 H11A 0.9700 . ?
C11 H11B 0.9700 . ?
C12 H12A 0.9700 . ?
C12 H12B 0.9700 . ?
C13 C14 1.530(7) . ?
C13 H13 0.9800 . ?
C15 C16 1.528(6) . ?
C16 C17 1.510(7) . ?
C16 H16 0.9800 . ?
C17 C18 1.508(6) . ?
C17 H17 0.9800 . ?

loop_
_cod_related_entry_id
_cod_related_entry_database
_cod_related_entry_code
1 ChemSpider 21183737
